data_8104754
loop_
_publ_author_name
'Brandt, Niklas'
'Reiss, Guido J.'

_publ_section_title
;
 The twinned crystal structure of 1,3-phenylenedimethanaminium dibromide,
 C8H14Br2N2
;
_journal_issue 3
_journal_name_full 'Zeitschrift f\"ur Kristallographie - New Crystal Structures'
_journal_page_first 519
_journal_page_last 521
_journal_paper_doi 10.1515/ncrs-2020-0618
_journal_volume 236
_journal_year 2021
_chemical_formula_sum 'C8 H14 Br2 N2'
_chemical_formula_weight 298.03
_space_group_crystal_system monoclinic
_space_group_IT_number 15
_space_group_name_Hall '-I 2ya'
_space_group_name_H-M_alt 'I 1 2/a 1'
_atom_sites_solution_hydrogens geom
_atom_sites_solution_primary SHELXT
_atom_sites_solution_secondary difmap
_cell_angle_alpha 90
_cell_angle_beta 94.879(9)
_cell_angle_gamma 90
_cell_formula_units_Z 12
_cell_length_a 9.0331(9)
_cell_length_b 13.4475(14)
_cell_length_c 27.586(3)
_cell_measurement_reflns_used 4551
_cell_measurement_temperature 290(2)
_cell_measurement_theta_max 27.1780
_cell_measurement_theta_min 4.1430
_cell_volume 3338.8(6)
_computing_cell_refinement 'CrysAlisPro 1.171.37.35  (Rigaku OD, 2014)'
_computing_data_collection 'CrysAlisPro 1.171.37.35  (Rigaku OD, 2014)'
_computing_data_reduction 'CrysAlisPro 11.171.37.35  (Rigaku OD, 2014)'
_computing_molecular_graphics 'DIAMOND 4.52(Brandenburg, 2018)'
_computing_publication_material 'SHELXL-2018/3 (Sheldrick, 2018)'
_computing_structure_refinement 'SHELXL-2018/3 (Sheldrick, 2018)'
_computing_structure_solution 'SHELXT 2014/5 (Sheldrick, 2014)'
_diffrn_ambient_temperature 290(2)
_diffrn_detector 'CCD plate'
_diffrn_detector_area_resol_mean 16.2711
_diffrn_detector_type Eos
_diffrn_measured_fraction_theta_full 0.996
_diffrn_measured_fraction_theta_max 0.996
_diffrn_measurement_device_type 'Xcalibur, Eos'
_diffrn_measurement_method '\w scans'
_diffrn_radiation_type MoK\a
_diffrn_radiation_wavelength 0.71073
_diffrn_reflns_av_unetI/netI 0.0795
_diffrn_reflns_Laue_measured_fraction_full 0.996
_diffrn_reflns_Laue_measured_fraction_max 0.996
_diffrn_reflns_limit_h_max 11
_diffrn_reflns_limit_h_min -11
_diffrn_reflns_limit_k_max 17
_diffrn_reflns_limit_k_min -17
_diffrn_reflns_limit_l_max 35
_diffrn_reflns_limit_l_min -35
_diffrn_reflns_number 9870
_diffrn_reflns_point_group_measured_fraction_full 0.996
_diffrn_reflns_point_group_measured_fraction_max 0.996
_diffrn_reflns_theta_full 26.999
_diffrn_reflns_theta_max 26.999
_diffrn_reflns_theta_min 4.167
_diffrn_source 'sealed tube'
_exptl_absorpt_coefficient_mu 7.238
_exptl_absorpt_correction_T_max 1.00000
_exptl_absorpt_correction_T_min 0.65266
_exptl_absorpt_correction_type multi-scan
_exptl_absorpt_process_details
;
CrysAlisPro, Agilent Technologies,
Version 1.171.37.35 (release 13-08-2014 CrysAlis171 .NET)
Empirical absorption correction using spherical harmonics,
 implemented in SCALE3 ABSPACK scaling algorithm.
Empirical absorption correction using spherical harmonics,
 implemented in SCALE3 ABSPACK scaling algorithm.
;
_exptl_crystal_colour colorless
_exptl_crystal_density_diffrn 1.779
_exptl_crystal_description needle
_exptl_crystal_F_000 1752
_exptl_crystal_size_max 0.67
_exptl_crystal_size_mid 0.14
_exptl_crystal_size_min 0.04
_refine_diff_density_max 0.921
_refine_diff_density_min -0.686
_refine_diff_density_rms 0.122
_refine_ls_extinction_coef .
_refine_ls_extinction_method none
_refine_ls_goodness_of_fit_ref 1.565
_refine_ls_hydrogen_treatment mixed
_refine_ls_matrix_type full
_refine_ls_number_parameters 171
_refine_ls_number_reflns 9870
_refine_ls_number_restraints 0
_refine_ls_restrained_S_all 1.565
_refine_ls_R_factor_all 0.1025
_refine_ls_R_factor_gt 0.0582
_refine_ls_shift/su_max 0.000
_refine_ls_shift/su_mean 0.000
_refine_ls_structure_factor_coef Fsqd
_refine_ls_weighting_details 'w=1/[\s^2^(Fo^2^)+(0.015P)^2^+1.5P] where P=(Fo^2^+2Fc^2^)/3'
_refine_ls_weighting_scheme calc
_refine_ls_wR_factor_gt 0.0849
_refine_ls_wR_factor_ref 0.0885
_reflns_Friedel_coverage 0.000
_reflns_Friedel_fraction_full .
_reflns_Friedel_fraction_max .
_reflns_number_gt 6167
_reflns_number_total 9870
_reflns_threshold_expression 'I > 2\s(I)'
_cod_data_source_file suppl_j_ncrs-2020-0618_suppl.cif
_cod_data_source_block 05_neured
_cod_original_sg_symbol_H-M 'I 2/a'
_cod_database_code 8104754
_shelx_space_group_comment
;
The symmetry employed for this shelxl refinement is uniquely defined
by the following loop, which should always be used as a source of
symmetry information in preference to the above space-group names.
They are only intended as comments.
;
_cell_oxdiff_twin_number 2

loop_
_space_group_symop_operation_xyz
'x, y, z'
'-x+1/2, y, -z'
'x+1/2, y+1/2, z+1/2'
'-x+1, y+1/2, -z+1/2'
'-x, -y, -z'
'x-1/2, -y, z'
'-x+1/2, -y+1/2, -z+1/2'
'x, -y+1/2, z+1/2'

loop_
_atom_site_label
_atom_site_type_symbol
_atom_site_fract_x
_atom_site_fract_y
_atom_site_fract_z
_atom_site_U_iso_or_equiv
_atom_site_adp_type
_atom_site_occupancy
_atom_site_site_symmetry_order
_atom_site_calc_flag
_atom_site_refinement_flags_posn
_atom_site_refinement_flags_adp
_atom_site_refinement_flags_occupancy
_atom_site_disorder_assembly
_atom_site_disorder_group
Br1 Br 0.34206(7) 0.65873(5) 0.59810(3) 0.0450(2) Uani 1 1 d . . . . .
Br2 Br 0.38821(8) 0.29498(6) 0.65036(3) 0.0508(2) Uani 1 1 d . . . . .
Br3 Br 0.81651(7) 0.00903(5) 0.57816(3) 0.0446(2) Uani 1 1 d . . . . .
N1 N 0.1378(5) 0.4737(4) 0.64036(19) 0.0421(17) Uani 1 1 d . . . . .
H11 H 0.173(4) 0.536(2) 0.6344(6) 0.063 Uiso 1 1 calc R U . . .
H12 H 0.061(3) 0.459(3) 0.6176(8) 0.063 Uiso 1 1 calc R U . . .
H13 H 0.213(4) 0.428(3) 0.6384(5) 0.063 Uiso 1 1 calc R U . . .
N2 N 0.4155(5) 0.3444(4) 0.87023(19) 0.0416(17) Uani 1 1 d . . . . .
H21 H 0.320(4) 0.317(3) 0.8673(2) 0.062 Uiso 1 1 calc R U . . .
H22 H 0.413(4) 0.405(2) 0.8869(8) 0.062 Uiso 1 1 calc R U . . .
H23 H 0.481(3) 0.301(3) 0.8875(8) 0.062 Uiso 1 1 calc R U . . .
N3 N 0.5516(5) 0.1762(4) 0.5630(2) 0.0428(18) Uani 1 1 d . . . . .
H31 H 0.474(3) 0.136(3) 0.5693(6) 0.064 Uiso 1 1 calc R U . . .
H32 H 0.558(4) 0.2278(18) 0.5847(8) 0.064 Uiso 1 1 calc R U . . .
H33 H 0.638(4) 0.140(3) 0.5661(5) 0.064 Uiso 1 1 calc R U . . .
C1 C 0.0842(7) 0.4706(5) 0.6899(2) 0.0418(19) Uani 1 1 d . . . . .
H1A H 0.046393 0.404593 0.695782 0.050 Uiso 1 1 calc R U . . .
H1B H 0.002849 0.517270 0.691316 0.050 Uiso 1 1 calc R U . . .
C2 C 0.2040(6) 0.4957(5) 0.7292(2) 0.0321(16) Uani 1 1 d . . . . .
C3 C 0.2424(7) 0.5936(5) 0.7388(3) 0.0418(18) Uani 1 1 d . . . . .
H3 H 0.195975 0.644503 0.720399 0.050 Uiso 1 1 calc R U . . .
C4 C 0.3483(8) 0.6149(5) 0.7752(3) 0.0445(19) Uani 1 1 d . . . . .
H4A H 0.373114 0.680905 0.781768 0.053 Uiso 1 1 calc R U . . .
C5 C 0.4195(7) 0.5411(6) 0.8024(2) 0.0420(18) Uani 1 1 d . . . . .
H5A H 0.492474 0.557676 0.826850 0.050 Uiso 1 1 calc R U . . .
C6 C 0.3841(7) 0.4433(5) 0.7938(2) 0.0336(17) Uani 1 1 d . . . . .
C7 C 0.2749(7) 0.4212(5) 0.7569(2) 0.0345(17) Uani 1 1 d . . . . .
H7A H 0.249017 0.355192 0.750605 0.041 Uiso 1 1 calc R U . . .
C8 C 0.4656(7) 0.3617(5) 0.8211(2) 0.0434(19) Uani 1 1 d . . . . .
H8A H 0.453020 0.300785 0.802428 0.052 Uiso 1 1 calc R U . . .
H8B H 0.570684 0.377590 0.824368 0.052 Uiso 1 1 calc R U . . .
C9 C 0.5275(7) 0.2154(6) 0.5133(2) 0.048(2) Uani 1 1 d . . . . .
H9A H 0.526552 0.160767 0.490372 0.057 Uiso 1 1 calc R U . . .
H9B H 0.608955 0.259240 0.507076 0.057 Uiso 1 1 calc R U . . .
C10 C 0.3830(7) 0.2718(6) 0.5057(2) 0.0357(17) Uani 1 1 d . . . . .
C11 C 0.3821(8) 0.3735(6) 0.5059(3) 0.057(2) Uani 1 1 d . . . . .
H11A H 0.471775 0.407750 0.510117 0.069 Uiso 1 1 calc R U . . .
C12 C 0.250000 0.4268(8) 0.500000 0.066(3) Uani 1 2 d S T P . .
H12A H 0.249998 0.495945 0.500001 0.079 Uiso 1 2 calc R U P . .
C13 C 0.250000 0.2213(7) 0.500000 0.037(2) Uani 1 2 d S T P . .
H13A H 0.250001 0.152185 0.500000 0.044 Uiso 1 2 calc R U P . .

loop_
_atom_site_aniso_label
_atom_site_aniso_U_11
_atom_site_aniso_U_22
_atom_site_aniso_U_33
_atom_site_aniso_U_23
_atom_site_aniso_U_13
_atom_site_aniso_U_12
Br1 0.0322(4) 0.0437(5) 0.0579(5) 0.0120(4) -0.0038(3) -0.0021(4)
Br2 0.0393(4) 0.0543(6) 0.0588(5) -0.0127(4) 0.0036(4) 0.0040(4)
Br3 0.0332(4) 0.0422(5) 0.0573(5) -0.0035(4) -0.0026(3) 0.0046(3)
N1 0.037(3) 0.045(4) 0.042(4) 0.007(3) -0.008(3) -0.010(3)
N2 0.041(3) 0.038(4) 0.045(4) 0.004(3) -0.002(3) 0.003(3)
N3 0.029(3) 0.046(4) 0.052(4) 0.000(3) -0.002(3) 0.001(3)
C1 0.029(4) 0.051(5) 0.045(5) 0.004(4) -0.001(3) 0.002(3)
C2 0.023(3) 0.038(5) 0.035(4) 0.005(4) 0.000(3) 0.000(3)
C3 0.041(4) 0.029(5) 0.054(5) 0.003(4) 0.002(4) 0.006(4)
C4 0.056(5) 0.021(4) 0.055(5) -0.005(4) -0.001(4) -0.002(4)
C5 0.037(4) 0.051(5) 0.037(5) -0.004(4) -0.003(3) -0.002(4)
C6 0.035(4) 0.033(4) 0.034(4) 0.002(4) 0.005(3) 0.005(3)
C7 0.032(4) 0.032(4) 0.039(4) -0.004(4) 0.006(3) -0.003(3)
C8 0.043(4) 0.047(5) 0.039(5) 0.002(4) -0.001(4) 0.008(4)
C9 0.040(4) 0.062(6) 0.040(5) 0.000(4) 0.002(4) 0.005(4)
C10 0.027(4) 0.044(5) 0.035(4) -0.005(4) -0.003(3) -0.001(3)
C11 0.036(5) 0.058(6) 0.076(6) -0.002(5) -0.003(4) -0.014(4)
C12 0.060(8) 0.028(7) 0.109(10) 0.000 -0.003(7) 0.000
C13 0.044(6) 0.028(6) 0.037(6) 0.000 -0.003(5) 0.000

loop_
_atom_type_symbol
_atom_type_description
_atom_type_scat_dispersion_real
_atom_type_scat_dispersion_imag
_atom_type_scat_source
C C 0.0033 0.0016 'International Tables Vol C Tables 4.2.6.8 and 6.1.1.4'
H H 0.0000 0.0000 'International Tables Vol C Tables 4.2.6.8 and 6.1.1.4'
N N 0.0061 0.0033 'International Tables Vol C Tables 4.2.6.8 and 6.1.1.4'
Br Br -0.2901 2.4595 'International Tables Vol C Tables 4.2.6.8 and 6.1.1.4'

loop_
_exptl_crystal_face_index_h
_exptl_crystal_face_index_k
_exptl_crystal_face_index_l
_exptl_crystal_face_perp_dist
_exptl_oxdiff_crystal_face_indexfrac_h
_exptl_oxdiff_crystal_face_indexfrac_k
_exptl_oxdiff_crystal_face_indexfrac_l
_exptl_oxdiff_crystal_face_x
_exptl_oxdiff_crystal_face_y
_exptl_oxdiff_crystal_face_z
0 -1 -1 0.0217 0.0009 -0.9987 -0.9958 0.0580 -0.0060 -0.0053
0 0 1 0.0446 0.0006 -0.3857 0.6144 0.0123 0.0193 -0.0117
0 1 -1 0.0478 0.0014 1.0026 -1.0003 -0.0380 -0.0374 0.0245
2 -1 0 0.3000 2.0035 -0.5817 0.4203 -0.0013 -0.0418 -0.1562
-2 1 0 0.3280 -2.0035 0.5817 -0.4203 0.0013 0.0418 0.1562
0 1 1 0.0186 0.0006 1.0025 1.0115 -0.0583 0.0062 0.0051

loop_
_geom_angle_atom_site_label_1
_geom_angle_atom_site_label_2
_geom_angle_atom_site_label_3
_geom_angle
_geom_angle_site_symmetry_1
_geom_angle_site_symmetry_3
C1 N1 H11 109.5 . .
C1 N1 H12 109.5 . .
H11 N1 H12 109.5 . .
C1 N1 H13 109.5 . .
H11 N1 H13 109.5 . .
H12 N1 H13 109.5 . .
C8 N2 H21 109.5 . .
C8 N2 H22 109.5 . .
H21 N2 H22 109.5 . .
C8 N2 H23 109.5 . .
H21 N2 H23 109.5 . .
H22 N2 H23 109.5 . .
C9 N3 H31 109.5 . .
C9 N3 H32 109.5 . .
H31 N3 H32 109.5 . .
C9 N3 H33 109.5 . .
H31 N3 H33 109.5 . .
H32 N3 H33 109.5 . .
N1 C1 C2 112.7(5) . .
N1 C1 H1A 109.1 . .
C2 C1 H1A 109.1 . .
N1 C1 H1B 109.1 . .
C2 C1 H1B 109.1 . .
H1A C1 H1B 107.8 . .
C3 C2 C7 119.3(6) . .
C3 C2 C1 120.3(6) . .
C7 C2 C1 120.4(6) . .
C4 C3 C2 119.5(7) . .
C4 C3 H3 120.3 . .
C2 C3 H3 120.3 . .
C3 C4 C5 121.4(7) . .
C3 C4 H4A 119.3 . .
C5 C4 H4A 119.3 . .
C6 C5 C4 120.6(6) . .
C6 C5 H5A 119.7 . .
C4 C5 H5A 119.7 . .
C5 C6 C7 118.2(6) . .
C5 C6 C8 121.5(6) . .
C7 C6 C8 120.2(6) . .
C2 C7 C6 121.1(6) . .
C2 C7 H7A 119.5 . .
C6 C7 H7A 119.5 . .
N2 C8 C6 113.7(5) . .
N2 C8 H8A 108.8 . .
C6 C8 H8A 108.8 . .
N2 C8 H8B 108.8 . .
C6 C8 H8B 108.8 . .
H8A C8 H8B 107.7 . .
N3 C9 C10 111.7(5) . .
N3 C9 H9A 109.3 . .
C10 C9 H9A 109.3 . .
N3 C9 H9B 109.3 . .
C10 C9 H9B 109.3 . .
H9A C9 H9B 107.9 . .
C11 C10 C13 119.2(7) . .
C11 C10 C9 120.5(6) . .
C13 C10 C9 120.3(7) . .
C10 C11 C12 121.3(7) . .
C10 C11 H11A 119.3 . .
C12 C11 H11A 119.3 . .
C11 C12 C11 118.0(10) . 2_556
C11 C12 H12A 121.0 . .
C11 C12 H12A 121.0 2_556 .
C10 C13 C10 121.0(9) 2_556 .
C10 C13 H13A 119.5 2_556 .
C10 C13 H13A 119.5 . .

loop_
_geom_bond_atom_site_label_1
_geom_bond_atom_site_label_2
_geom_bond_distance
_geom_bond_site_symmetry_2
N1 C1 1.488(7) .
N1 H11 0.92(3) .
N1 H12 0.92(3) .
N1 H13 0.92(3) .
N2 C8 1.482(8) .
N2 H21 0.94(3) .
N2 H22 0.94(3) .
N2 H23 0.94(3) .
N3 C9 1.468(8) .
N3 H31 0.91(3) .
N3 H32 0.91(3) .
N3 H33 0.91(3) .
C1 C2 1.504(8) .
C1 H1A 0.9700 .
C1 H1B 0.9700 .
C2 C3 1.380(8) .
C2 C7 1.383(8) .
C3 C4 1.358(9) .
C3 H3 0.9300 .
C4 C5 1.370(9) .
C4 H4A 0.9300 .
C5 C6 1.370(9) .
C5 H5A 0.9300 .
C6 C7 1.389(9) .
C6 C8 1.489(8) .
C7 H7A 0.9300 .
C8 H8A 0.9700 .
C8 H8B 0.9700 .
C9 C10 1.508(8) .
C9 H9A 0.9700 .
C9 H9B 0.9700 .
C10 C11 1.368(9) .
C10 C13 1.377(7) .
C11 C12 1.390(9) .
C11 H11A 0.9300 .
C12 H12A 0.9300 .
C13 H13A 0.9300 .

loop_
_geom_hbond_atom_site_label_D
_geom_hbond_atom_site_label_H
_geom_hbond_atom_site_label_A
_geom_hbond_distance_DH
_geom_hbond_distance_HA
_geom_hbond_distance_DA
_geom_hbond_angle_DHA
_geom_hbond_site_symmetry_A
_geom_hbond_publ_flag
N1 H11 Br1 0.92 2.51 3.365(5) 154.6 . yes
N1 H12 Br1 0.92 2.55 3.337(5) 143.9 6_565 yes
N1 H13 Br2 0.92 2.39 3.296(5) 166.9 . yes
N2 H21 Br2 0.94 2.42 3.332(5) 163.3 7_556 yes
N2 H23 Br1 0.94 2.50 3.386(5) 158.3 4_546 yes
N3 H31 Br3 0.91 2.44 3.322(5) 162.6 6 yes
N3 H32 Br2 0.91 2.63 3.337(5) 134.3 . yes
N3 H33 Br3 0.91 2.39 3.283(5) 164.0 . yes

loop_
_geom_torsion_atom_site_label_1
_geom_torsion_atom_site_label_2
_geom_torsion_atom_site_label_3
_geom_torsion_atom_site_label_4
_geom_torsion
_geom_torsion_site_symmetry_1
_geom_torsion_site_symmetry_2
_geom_torsion_site_symmetry_3
_geom_torsion_site_symmetry_4
N1 C1 C2 C3 79.7(7) . . . .
N1 C1 C2 C7 -101.6(7) . . . .
C7 C2 C3 C4 -0.2(10) . . . .
C1 C2 C3 C4 178.5(6) . . . .
C2 C3 C4 C5 0.8(11) . . . .
C3 C4 C5 C6 -0.7(11) . . . .
C4 C5 C6 C7 0.2(10) . . . .
C4 C5 C6 C8 176.7(6) . . . .
C3 C2 C7 C6 -0.3(9) . . . .
C1 C2 C7 C6 -179.0(6) . . . .
C5 C6 C7 C2 0.3(9) . . . .
C8 C6 C7 C2 -176.3(6) . . . .
C5 C6 C8 N2 80.3(8) . . . .
C7 C6 C8 N2 -103.3(7) . . . .
N3 C9 C10 C11 102.1(8) . . . .
N3 C9 C10 C13 -75.7(7) . . . .
C13 C10 C11 C12 -0.7(10) . . . .
C9 C10 C11 C12 -178.6(5) . . . .
C10 C11 C12 C11 0.4(5) . . . 2_556
C11 C10 C13 C10 0.3(5) . . . 2_556
C9 C10 C13 C10 178.2(6) . . . 2_556

loop_
_cell_oxdiff_twin_id
_cell_oxdiff_twin_matrix_11
_cell_oxdiff_twin_matrix_12
_cell_oxdiff_twin_matrix_13
_cell_oxdiff_twin_matrix_21
_cell_oxdiff_twin_matrix_22
_cell_oxdiff_twin_matrix_23
_cell_oxdiff_twin_matrix_31
_cell_oxdiff_twin_matrix_32
_cell_oxdiff_twin_matrix_33
1 1.0000 0.0000 0.0000 0.0000 1.0000 0.0000 0.0000 0.0000 1.0000
2 -1.0002 0.0001 -0.0002 0.0998 0.6122 0.3873 0.1009 1.6126 -0.6135
